data_2238323
loop_
_publ_author_name
'Youssef, Chiraz'
'Belhouchet, Mohamed'
'Ben Ammar, Hamed'
'Ben Salem, Ridha'

_publ_section_title
;
 3-Amino-4-(1,3-benzoxazol-2-yl)-5-(cyclohexylamino)thiophene-2-carbonitrile
;
_journal_coeditor_code BV2222
_journal_issue 8
_journal_name_full 'Acta Crystallographica Section E'
_journal_page_first o1339
_journal_paper_doi 10.1107/S1600536813019880
_journal_volume 69
_journal_year 2013
_chemical_formula_iupac 'C18 H18 N4 O S'
_chemical_formula_moiety 'C18 H18 N4 O S'
_chemical_formula_sum 'C18 H18 N4 O S'
_chemical_formula_weight 338.42
_chemical_name_systematic
;
3-Amino-4-(1,3-benzoxazol-2-yl)-5-(cyclohexylamino)thiophene-2-carbonitrile
;
_space_group_IT_number 15
_symmetry_cell_setting monoclinic
_symmetry_space_group_name_Hall '-C 2yc'
_symmetry_space_group_name_H-M 'C 1 2/c 1'
_atom_sites_solution_hydrogens geom
_atom_sites_solution_primary direct
_atom_sites_solution_secondary difmap
_audit_creation_method SHELXL-97
_cell_angle_alpha 90.000000
_cell_angle_beta 107.554(5)
_cell_angle_gamma 90.000000
_cell_formula_units_Z 8
_cell_length_a 24.270(5)
_cell_length_b 6.193(5)
_cell_length_c 23.578(5)
_cell_measurement_reflns_used 2961
_cell_measurement_temperature 293(2)
_cell_measurement_theta_max 24.9
_cell_measurement_theta_min 1.8
_cell_volume 3379(3)
_computing_cell_refinement 'SAINT (Bruker, 2009)'
_computing_data_collection 'APEX2 (Bruker, 2009)'
_computing_data_reduction 'SAINT (Bruker, 2009)'
_computing_molecular_graphics 'ORTEP-3 for Windows (Farrugia, 2012) and DIAMOND (Brandenburg, 1998)'
_computing_publication_material 'pulbCIF (Westrip, 2010)'
_computing_structure_refinement 'SHELXL97 (Sheldrick, 2008)'
_computing_structure_solution 'SHELXS97 (Sheldrick, 2008)'
_diffrn_ambient_temperature 293(2)
_diffrn_measured_fraction_theta_full 1.000
_diffrn_measured_fraction_theta_max 1.000
_diffrn_measurement_device_type 'Bruker APEXII area-detector'
_diffrn_measurement_method '\f and \w scans'
_diffrn_radiation_monochromator graphite
_diffrn_radiation_source 'fine-focus sealed tube'
_diffrn_radiation_type MoK\a
_diffrn_radiation_wavelength 0.71073
_diffrn_reflns_av_R_equivalents 0.0493
_diffrn_reflns_av_sigmaI/netI 0.0494
_diffrn_reflns_limit_h_max 27
_diffrn_reflns_limit_h_min -28
_diffrn_reflns_limit_k_max 7
_diffrn_reflns_limit_k_min -7
_diffrn_reflns_limit_l_max 27
_diffrn_reflns_limit_l_min -27
_diffrn_reflns_number 13506
_diffrn_reflns_theta_full 24.93
_diffrn_reflns_theta_max 24.93
_diffrn_reflns_theta_min 1.76
_diffrn_standards_decay_% 0
_diffrn_standards_interval_count 0
_diffrn_standards_interval_time 0
_diffrn_standards_number 0
_exptl_absorpt_coefficient_mu 0.204
_exptl_absorpt_correction_T_max 0.746
_exptl_absorpt_correction_T_min 0.655
_exptl_absorpt_correction_type multi-scan
_exptl_absorpt_process_details '(SADABS; Sheldrick, 1996)'
_exptl_crystal_colour violet
_exptl_crystal_density_diffrn 1.331
_exptl_crystal_density_method 'not measured'
_exptl_crystal_description parallelepipedic
_exptl_crystal_F_000 1424
_exptl_crystal_size_max 0.3
_exptl_crystal_size_mid 0.25
_exptl_crystal_size_min 0.22
_refine_diff_density_max 0.168
_refine_diff_density_min -0.172
_refine_ls_extinction_coef 0.0009(2)
_refine_ls_extinction_expression Fc^*^=kFc[1+0.001xFc^2^\l^3^/sin(2\q)]^-1/4^
_refine_ls_extinction_method 'SHELXL97 (Sheldrick, 2008)'
_refine_ls_goodness_of_fit_ref 1.007
_refine_ls_hydrogen_treatment mixed
_refine_ls_matrix_type full
_refine_ls_number_parameters 230
_refine_ls_number_reflns 2961
_refine_ls_number_restraints 0
_refine_ls_restrained_S_all 1.007
_refine_ls_R_factor_all 0.0799
_refine_ls_R_factor_gt 0.0424
_refine_ls_shift/su_max 0.000
_refine_ls_shift/su_mean 0.000
_refine_ls_structure_factor_coef Fsqd
_refine_ls_weighting_details 'calc w=1/[\s^2^(Fo^2^)+(0.0502P)^2^+0.4702P] where P=(Fo^2^+2Fc^2^)/3'
_refine_ls_weighting_scheme calc
_refine_ls_wR_factor_gt 0.0944
_refine_ls_wR_factor_ref 0.1119
_reflns_number_gt 1904
_reflns_number_total 2961
_reflns_threshold_expression I>2\s(I)
_cod_data_source_file bv2222.cif
_cod_data_source_block I
_cod_original_sg_symbol_H-M 'C 2/c'
_cod_database_code 2238323
_cod_database_fobs_code 2238323

loop_
_symmetry_equiv_pos_as_xyz
'x, y, z'
'-x, y, -z+1/2'
'x+1/2, y+1/2, z'
'-x+1/2, y+1/2, -z+1/2'
'-x, -y, -z'
'x, -y, z-1/2'
'-x+1/2, -y+1/2, -z'
'x+1/2, -y+1/2, z-1/2'

loop_
_atom_site_type_symbol
_atom_site_label
_atom_site_fract_x
_atom_site_fract_y
_atom_site_fract_z
_atom_site_U_iso_or_equiv
_atom_site_adp_type
_atom_site_calc_flag
_atom_site_refinement_flags
_atom_site_occupancy
_atom_site_symmetry_multiplicity
S S1 0.55009(3) 0.30537(10) 0.19986(3) 0.0550(3) Uani d . 1 1
O O1 0.62688(7) -0.2687(2) 0.09537(7) 0.0517(5) Uani d . 1 1
N N1 0.47339(13) 0.5797(5) 0.05475(13) 0.0976(10) Uani d . 1 1
N N2 0.55845(11) 0.0864(5) 0.04725(11) 0.0593(7) Uani d . 1 1
N N3 0.61458(10) -0.0165(4) 0.26076(9) 0.0521(6) Uani d . 1 1
N N4 0.65779(8) -0.3092(3) 0.19499(8) 0.0432(5) Uani d . 1 1
C C1 0.50228(12) 0.4550(5) 0.08608(13) 0.0643(8) Uani d . 1 1
C C2 0.53698(10) 0.3009(4) 0.12313(11) 0.0501(6) Uani d . 1 1
C C3 0.56239(10) 0.1264(4) 0.10435(11) 0.0456(6) Uani d . 1 1
C C4 0.59338(10) -0.0064(3) 0.15318(10) 0.0423(6) Uani d . 1 1
C C5 0.59027(10) 0.0711(3) 0.20748(11) 0.0436(6) Uani d . 1 1
C C6 0.62674(10) -0.1949(4) 0.15031(10) 0.0422(6) Uani d . 1 1
C C7 0.66194(10) -0.4503(4) 0.10807(11) 0.0464(6) Uani d . 1 1
C C8 0.67552(12) -0.5875(4) 0.06869(12) 0.0610(7) Uani d . 1 1
H H8 0.6620 -0.5669 0.0277 0.073 Uiso calc R 1 1
C C9 0.71069(12) -0.7582(4) 0.09423(14) 0.0657(8) Uani d . 1 1
H H9 0.7211 -0.8572 0.0697 0.079 Uiso calc R 1 1
C C10 0.73088(11) -0.7869(4) 0.15490(13) 0.0607(7) Uani d . 1 1
H H10 0.7548 -0.9039 0.1701 0.073 Uiso calc R 1 1
C C11 0.71652(10) -0.6462(4) 0.19378(12) 0.0539(7) Uani d . 1 1
H H11 0.7302 -0.6660 0.2348 0.065 Uiso calc R 1 1
C C12 0.68079(10) -0.4743(3) 0.16885(10) 0.0433(6) Uani d . 1 1
C C13 0.61259(11) 0.0713(4) 0.31737(10) 0.0462(6) Uani d . 1 1
H H13 0.5760 0.1493 0.3105 0.055 Uiso calc R 1 1
C C14 0.61355(13) -0.1124(4) 0.36007(12) 0.0614(7) Uani d . 1 1
H H14A 0.5798 -0.2028 0.3439 0.074 Uiso calc R 1 1
H H14B 0.6476 -0.2005 0.3642 0.074 Uiso calc R 1 1
C C15 0.61409(14) -0.0298(4) 0.42067(12) 0.0698(8) Uani d . 1 1
H H15A 0.5779 0.0433 0.4173 0.084 Uiso calc R 1 1
H H15B 0.6173 -0.1511 0.4475 0.084 Uiso calc R 1 1
C C16 0.66333(14) 0.1232(4) 0.44618(12) 0.0736(9) Uani d . 1 1
H H16A 0.6997 0.0473 0.4530 0.088 Uiso calc R 1 1
H H16B 0.6614 0.1777 0.4841 0.088 Uiso calc R 1 1
C C17 0.66063(15) 0.3097(4) 0.40402(12) 0.0768(9) Uani d . 1 1
H H17A 0.6934 0.4046 0.4203 0.092 Uiso calc R 1 1
H H17B 0.6256 0.3922 0.3997 0.092 Uiso calc R 1 1
C C18 0.66133(12) 0.2272(4) 0.34334(12) 0.0625(8) Uani d . 1 1
H H18A 0.6580 0.3485 0.3165 0.075 Uiso calc R 1 1
H H18B 0.6979 0.1559 0.3473 0.075 Uiso calc R 1 1
H H1N2 0.5767(13) -0.030(4) 0.0372(12) 0.076(10) Uiso d . 1 1
H H2N2 0.5435(12) 0.177(4) 0.0194(13) 0.075(10) Uiso d . 1 1
H H1N3 0.6341(11) -0.132(4) 0.2608(11) 0.067(9) Uiso d . 1 1

loop_
_atom_site_aniso_label
_atom_site_aniso_U_11
_atom_site_aniso_U_22
_atom_site_aniso_U_33
_atom_site_aniso_U_12
_atom_site_aniso_U_13
_atom_site_aniso_U_23
S1 0.0570(5) 0.0570(4) 0.0565(5) 0.0136(3) 0.0255(3) 0.0145(3)
O1 0.0574(11) 0.0541(10) 0.0389(10) 0.0030(8) 0.0075(8) 0.0010(8)
N1 0.106(2) 0.111(2) 0.084(2) 0.0561(18) 0.0410(17) 0.0446(17)
N2 0.0645(16) 0.0656(17) 0.0407(16) 0.0077(13) 0.0052(12) 0.0114(13)
N3 0.0647(15) 0.0519(14) 0.0394(14) 0.0158(11) 0.0155(11) 0.0076(11)
N4 0.0461(12) 0.0434(11) 0.0366(12) 0.0030(9) 0.0070(9) 0.0029(9)
C1 0.0602(19) 0.0753(19) 0.064(2) 0.0181(15) 0.0288(15) 0.0232(16)
C2 0.0437(15) 0.0552(15) 0.0529(17) 0.0115(12) 0.0168(12) 0.0214(13)
C3 0.0393(14) 0.0542(15) 0.0410(16) -0.0047(11) 0.0085(12) 0.0104(12)
C4 0.0433(14) 0.0424(13) 0.0383(15) -0.0018(11) 0.0078(11) 0.0054(11)
C5 0.0418(14) 0.0443(13) 0.0446(16) -0.0004(11) 0.0126(12) 0.0072(12)
C6 0.0422(14) 0.0460(13) 0.0370(15) -0.0083(11) 0.0096(11) -0.0027(12)
C7 0.0466(15) 0.0455(14) 0.0460(16) -0.0011(11) 0.0122(12) -0.0024(12)
C8 0.0661(19) 0.0665(17) 0.0491(17) -0.0009(15) 0.0154(14) -0.0073(14)
C9 0.0667(19) 0.0626(18) 0.072(2) 0.0009(15) 0.0280(17) -0.0172(15)
C10 0.0555(17) 0.0545(16) 0.074(2) 0.0063(13) 0.0223(15) 0.0004(15)
C11 0.0540(17) 0.0553(16) 0.0504(17) 0.0060(13) 0.0124(13) 0.0057(13)
C12 0.0424(15) 0.0441(14) 0.0423(16) -0.0066(11) 0.0111(12) -0.0022(11)
C13 0.0537(16) 0.0468(14) 0.0431(16) 0.0072(12) 0.0221(12) 0.0067(11)
C14 0.085(2) 0.0515(15) 0.0513(18) -0.0059(14) 0.0261(15) 0.0081(13)
C15 0.103(2) 0.0629(17) 0.0560(19) 0.0047(17) 0.0423(17) 0.0149(14)
C16 0.105(3) 0.0748(19) 0.0445(18) 0.0059(18) 0.0274(17) -0.0021(15)
C17 0.109(3) 0.0680(19) 0.059(2) -0.0191(17) 0.0346(18) -0.0087(16)
C18 0.078(2) 0.0593(16) 0.0576(18) -0.0065(14) 0.0325(15) 0.0038(14)

loop_
_atom_type_symbol
_atom_type_description
_atom_type_scat_dispersion_real
_atom_type_scat_dispersion_imag
_atom_type_scat_source
C C 0.0033 0.0016 'International Tables Vol C Tables 4.2.6.8 and 6.1.1.4'
H H 0.0000 0.0000 'International Tables Vol C Tables 4.2.6.8 and 6.1.1.4'
N N 0.0061 0.0033 'International Tables Vol C Tables 4.2.6.8 and 6.1.1.4'
O O 0.0106 0.0060 'International Tables Vol C Tables 4.2.6.8 and 6.1.1.4'
S S 0.1246 0.1234 'International Tables Vol C Tables 4.2.6.8 and 6.1.1.4'

loop_
_geom_angle_atom_site_label_1
_geom_angle_atom_site_label_2
_geom_angle_atom_site_label_3
_geom_angle
C5 S1 C2 90.89(11)
C6 O1 C7 104.00(17)
C3 N2 H1N2 120.8(18)
C3 N2 H2N2 122.0(19)
H1N2 N2 H2N2 116(3)
C5 N3 C13 125.8(2)
C5 N3 H1N3 115.3(18)
C13 N3 H1N3 118.9(18)
C6 N4 C12 104.58(19)
N1 C1 C2 178.9(4)
C3 C2 C1 125.4(2)
C3 C2 S1 112.71(17)
C1 C2 S1 121.8(2)
N2 C3 C2 124.1(2)
N2 C3 C4 124.2(2)
C2 C3 C4 111.7(2)
C5 C4 C3 112.4(2)
C5 C4 C6 120.9(2)
C3 C4 C6 126.7(2)
N3 C5 C4 126.6(2)
N3 C5 S1 121.08(19)
C4 C5 S1 112.33(17)
N4 C6 O1 114.6(2)
N4 C6 C4 126.9(2)
O1 C6 C4 118.5(2)
C8 C7 C12 124.6(2)
C8 C7 O1 127.8(2)
C12 C7 O1 107.6(2)
C7 C8 C9 115.1(3)
C7 C8 H8 122.5
C9 C8 H8 122.5
C10 C9 C8 122.2(3)
C10 C9 H9 118.9
C8 C9 H9 118.9
C9 C10 C11 121.7(3)
C9 C10 H10 119.2
C11 C10 H10 119.2
C10 C11 C12 116.9(2)
C10 C11 H11 121.5
C12 C11 H11 121.5
C7 C12 C11 119.6(2)
C7 C12 N4 109.3(2)
C11 C12 N4 131.2(2)
N3 C13 C18 111.91(19)
N3 C13 C14 109.3(2)
C18 C13 C14 111.0(2)
N3 C13 H13 108.2
C18 C13 H13 108.2
C14 C13 H13 108.2
C15 C14 C13 111.6(2)
C15 C14 H14A 109.3
C13 C14 H14A 109.3
C15 C14 H14B 109.3
C13 C14 H14B 109.3
H14A C14 H14B 108.0
C16 C15 C14 111.8(2)
C16 C15 H15A 109.3
C14 C15 H15A 109.3
C16 C15 H15B 109.3
C14 C15 H15B 109.3
H15A C15 H15B 107.9
C15 C16 C17 110.3(3)
C15 C16 H16A 109.6
C17 C16 H16A 109.6
C15 C16 H16B 109.6
C17 C16 H16B 109.6
H16A C16 H16B 108.1
C16 C17 C18 110.5(2)
C16 C17 H17A 109.6
C18 C17 H17A 109.6
C16 C17 H17B 109.6
C18 C17 H17B 109.6
H17A C17 H17B 108.1
C13 C18 C17 111.5(2)
C13 C18 H18A 109.3
C17 C18 H18A 109.3
C13 C18 H18B 109.3
C17 C18 H18B 109.3
H18A C18 H18B 108.0

loop_
_geom_bond_atom_site_label_1
_geom_bond_atom_site_label_2
_geom_bond_distance
S1 C5 1.727(3)
S1 C2 1.740(3)
O1 C6 1.375(3)
O1 C7 1.387(3)
N1 C1 1.150(3)
N2 C3 1.343(3)
N2 H1N2 0.92(3)
N2 H2N2 0.86(3)
N3 C5 1.332(3)
N3 C13 1.455(3)
N3 H1N3 0.86(2)
N4 C6 1.304(3)
N4 C12 1.394(3)
C1 C2 1.392(4)
C2 C3 1.382(3)
C3 C4 1.430(3)
C4 C5 1.391(3)
C4 C6 1.434(3)
C7 C8 1.370(3)
C7 C12 1.375(3)
C8 C9 1.378(4)
C8 H8 0.9300
C9 C10 1.377(4)
C9 H9 0.9300
C10 C11 1.383(3)
C10 H10 0.9300
C11 C12 1.387(3)
C11 H11 0.9300
C13 C18 1.506(3)
C13 C14 1.515(3)
C13 H13 0.9800
C14 C15 1.514(4)
C14 H14A 0.9700
C14 H14B 0.9700
C15 C16 1.502(4)
C15 H15A 0.9700
C15 H15B 0.9700
C16 C17 1.513(4)
C16 H16A 0.9700
C16 H16B 0.9700
C17 C18 1.524(3)
C17 H17A 0.9700
C17 H17B 0.9700
C18 H18A 0.9700
C18 H18B 0.9700

loop_
_geom_hbond_atom_site_label_D
_geom_hbond_atom_site_label_H
_geom_hbond_atom_site_label_A
_geom_hbond_site_symmetry_A
_geom_hbond_distance_DH
_geom_hbond_distance_HA
_geom_hbond_distance_DA
_geom_hbond_angle_DHA
N2 H1N2 O1 . 0.92(3) 2.13(3) 2.783(4) 127(2)
N2 H2N2 N1 5_665 0.86(3) 2.25(3) 3.088(4) 166(3)
N3 H1N3 N4 . 0.86(2) 2.12(3) 2.787(3) 135(2)

loop_
_geom_torsion_atom_site_label_1
_geom_torsion_atom_site_label_2
_geom_torsion_atom_site_label_3
_geom_torsion_atom_site_label_4
_geom_torsion
N1 C1 C2 C3 25(16)
N1 C1 C2 S1 -152(16)
C5 S1 C2 C3 0.11(19)
C5 S1 C2 C1 177.5(2)
C1 C2 C3 N2 2.4(4)
S1 C2 C3 N2 179.76(19)
C1 C2 C3 C4 -177.6(2)
S1 C2 C3 C4 -0.3(3)
N2 C3 C4 C5 -179.7(2)
C2 C3 C4 C5 0.3(3)
N2 C3 C4 C6 2.7(4)
C2 C3 C4 C6 -177.3(2)
C13 N3 C5 C4 177.6(2)
C13 N3 C5 S1 -2.1(3)
C3 C4 C5 N3 -180.0(2)
C6 C4 C5 N3 -2.2(4)
C3 C4 C5 S1 -0.2(3)
C6 C4 C5 S1 177.51(16)
C2 S1 C5 N3 179.8(2)
C2 S1 C5 C4 0.06(19)
C12 N4 C6 O1 -0.3(2)
C12 N4 C6 C4 179.4(2)
C7 O1 C6 N4 0.4(2)
C7 O1 C6 C4 -179.33(19)
C5 C4 C6 N4 -1.7(4)
C3 C4 C6 N4 175.7(2)
C5 C4 C6 O1 178.0(2)
C3 C4 C6 O1 -4.7(3)
C6 O1 C7 C8 178.5(2)
C6 O1 C7 C12 -0.3(2)
C12 C7 C8 C9 -0.1(4)
O1 C7 C8 C9 -178.7(2)
C7 C8 C9 C10 -0.5(4)
C8 C9 C10 C11 0.5(4)
C9 C10 C11 C12 0.0(4)
C8 C7 C12 C11 0.6(4)
O1 C7 C12 C11 179.46(19)
C8 C7 C12 N4 -178.7(2)
O1 C7 C12 N4 0.2(3)
C10 C11 C12 C7 -0.5(3)
C10 C11 C12 N4 178.6(2)
C6 N4 C12 C7 0.0(2)
C6 N4 C12 C11 -179.1(2)
C5 N3 C13 C18 -88.0(3)
C5 N3 C13 C14 148.6(2)
N3 C13 C14 C15 177.6(2)
C18 C13 C14 C15 53.7(3)
C13 C14 C15 C16 -55.2(3)
C14 C15 C16 C17 56.8(3)
C15 C16 C17 C18 -57.1(3)
N3 C13 C18 C17 -177.2(2)
C14 C13 C18 C17 -54.8(3)
C16 C17 C18 C13 56.8(3)
